data_7712718
loop_
_publ_author_name
'Nag, Somrita'
'Pramanik, Koushik'
'Chattopadhyay, Mohit Kumar'
'Malpaharia, Pijush'
'Chandra, Swapan K.'
'Banerjee, Priyabrata'

_publ_section_title
;
 A strategically synthesized arseno-discriminatory tetra-phenoxido
 hetero-trinuclear complex envisioned for the recognition of iAs and oAs
 from <i>Oryza</i> sp. and aquatic crustaceans.
;
_journal_name_full 'Dalton transactions (Cambridge, England : 2003)'
_journal_paper_doi 10.1039/d3dt00201b
_journal_year 2023
_chemical_formula_moiety 'C23 H27 Cu Mn0.5 N2 O4'
_chemical_formula_sum 'C23 H27 Cu Mn0.5 N2 O4'
_chemical_formula_weight 486.47
_space_group_crystal_system triclinic
_space_group_IT_number 2
_space_group_name_Hall '-P 1'
_space_group_name_H-M_alt 'P -1'
_atom_sites_solution_hydrogens geom
_audit_creation_date 2022-08-30
_audit_creation_method
;
Olex2 1.2
(compiled 2018.05.29 svn.r3508 for OlexSys, GUI svn.r5506)
;
_audit_update_record
;
2022-08-31 deposited with the CCDC.	2023-03-22 downloaded from the CCDC.
;
_cell_angle_alpha 99.826(7)
_cell_angle_beta 105.966(7)
_cell_angle_gamma 90.367(7)
_cell_formula_units_Z 2
_cell_length_a 9.3404(10)
_cell_length_b 10.8427(11)
_cell_length_c 10.9733(12)
_cell_measurement_reflns_used 2770
_cell_measurement_temperature 296(2)
_cell_measurement_theta_max 20.807
_cell_measurement_theta_min 2.481
_cell_volume 1051.1(2)
_computing_cell_refinement 'SAINT v8.34A (Bruker, 2013)'
_computing_data_reduction 'SAINT v8.34A (Bruker, 2013)'
_computing_molecular_graphics 'Olex2 (Dolomanov et al., 2009)'
_computing_publication_material 'Olex2 (Dolomanov et al., 2009)'
_computing_structure_refinement 'XL (Sheldrick, 2008)'
_computing_structure_solution 'SHELXT 2014/4 (Sheldrick, 2014)'
_diffrn_ambient_temperature 296.15
_diffrn_measured_fraction_theta_full 0.979
_diffrn_measured_fraction_theta_max 0.975
_diffrn_measurement_device_type 'Bruker APEX-II CCD'
_diffrn_measurement_method '\f and \w scans'
_diffrn_radiation_type MoK\a
_diffrn_radiation_wavelength 0.71073
_diffrn_reflns_av_R_equivalents 0.1479
_diffrn_reflns_av_unetI/netI 0.1106
_diffrn_reflns_Laue_measured_fraction_full 0.979
_diffrn_reflns_Laue_measured_fraction_max 0.975
_diffrn_reflns_limit_h_max 12
_diffrn_reflns_limit_h_min -12
_diffrn_reflns_limit_k_max 14
_diffrn_reflns_limit_k_min -14
_diffrn_reflns_limit_l_max 14
_diffrn_reflns_limit_l_min -14
_diffrn_reflns_number 33367
_diffrn_reflns_point_group_measured_fraction_full 0.979
_diffrn_reflns_point_group_measured_fraction_max 0.975
_diffrn_reflns_theta_full 25.242
_diffrn_reflns_theta_max 28.318
_diffrn_reflns_theta_min 2.974
_diffrn_standards_number 0
_exptl_absorpt_coefficient_mu 1.359
_exptl_absorpt_correction_T_max 0.7457
_exptl_absorpt_correction_T_min 0.5806
_exptl_absorpt_correction_type multi-scan
_exptl_absorpt_process_details
'SADABS-2014/4 (Bruker,2014/4) was used for absorption correction. wR2(int) was 0.1325 before and 0.0854 after correction. The Ratio of minimum to maximum transmission is 0.7786. The \l/2 correction factor is 0.00150.'
_exptl_crystal_colour green
_exptl_crystal_colour_primary green
_exptl_crystal_density_diffrn 1.537
_exptl_crystal_density_meas ?
_exptl_crystal_description prismatic
_exptl_crystal_F_000 505
_exptl_crystal_size_max 0.36
_exptl_crystal_size_mid 0.28
_exptl_crystal_size_min 0.18
_refine_diff_density_max 1.064
_refine_diff_density_min -0.714
_refine_diff_density_rms 0.111
_refine_ls_extinction_method none
_refine_ls_goodness_of_fit_ref 1.040
_refine_ls_hydrogen_treatment constr
_refine_ls_matrix_type full
_refine_ls_number_parameters 287
_refine_ls_number_reflns 5113
_refine_ls_number_restraints 1
_refine_ls_restrained_S_all 1.040
_refine_ls_R_factor_all 0.1377
_refine_ls_R_factor_gt 0.0672
_refine_ls_shift/su_max 0.000
_refine_ls_shift/su_mean 0.000
_refine_ls_structure_factor_coef Fsqd
_refine_ls_weighting_details 'w=1/[\s^2^(Fo^2^)+(0.0694P)^2^+1.6528P] where P=(Fo^2^+2Fc^2^)/3'
_refine_ls_weighting_scheme calc
_refine_ls_wR_factor_gt 0.1418
_refine_ls_wR_factor_ref 0.1775
_reflns_Friedel_coverage 0.000
_reflns_number_gt 2985
_reflns_number_total 5113
_reflns_threshold_expression 'I > 2\s(I)'
_cod_data_source_file d3dt00201b2.cif
_cod_data_source_block vbchem097_0m_a
_cod_depositor_comments
;
The following automatic conversions were performed:

data item '_exptl_crystal_density_meas' value 'not measured' was
changed to '?' -- the value is perceived as not measured.

Automatic conversion script
Id: cif_fix_values 7556 2019-12-06 15:28:31Z antanas 
;
_cod_original_formula_sum 'C23 H27 Cu Mn0.50 N2 O4'
_cod_database_code 7712718
_shelx_shelxl_version_number 2016/6
_shelx_space_group_comment
;
The symmetry employed for this shelxl refinement is uniquely defined
by the following loop, which should always be used as a source of
symmetry information in preference to the above space-group names.
They are only intended as comments.
;
_olex2_refinement_description
;
1. Fixed Uiso
 At 1.2 times of:
  All C(H) groups, All C(H,H) groups
 At 1.5 times of:
  All C(H,H,H) groups
2. Restrained distances
 C24A-C20 \\sim C24B-C20
 with sigma of 0.02
3. Uiso/Uaniso restraints and constraints
Uanis(C23A) = Uanis(C23B)
Uanis(C22A) = Uanis(C22B)
Uanis(C24A) = Uanis(C24B) = Uanis(C23B)
4. Others
 Sof(C23B)=Sof(H23D)=Sof(H23E)=Sof(H23F)=Sof(C22B)=Sof(H22D)=Sof(H22E)=
 Sof(H22F)=Sof(C24B)=Sof(H24D)=Sof(H24E)=Sof(H24F)=1-FVAR(1)
 Sof(C23A)=Sof(H23A)=Sof(H23B)=Sof(H23C)=Sof(C22A)=Sof(H22A)=Sof(H22B)=
 Sof(H22C)=Sof(C24A)=Sof(H24A)=Sof(H24B)=Sof(H24C)=FVAR(1)
5.a Secondary CH2 refined with riding coordinates:
 C11(H11A,H11B), C8(H8A,H8B), C10(H10A,H10B), C9(H9A,H9B)
5.b Aromatic/amide H refined with riding coordinates:
 C12(H12), C5(H5), C2(H2), C7(H7), C3(H3), C14(H14), C4(H4), C17(H17),
 C15(H15), C16(H16)
5.c Idealised Me refined as rotating group:
 C23A(H23A,H23B,H23C), C23B(H23D,H23E,H23F), C22A(H22A,H22B,H22C), C22B(H22D,
 H22E,H22F), C24A(H24A,H24B,H24C), C24B(H24D,H24E,H24F)
;
_olex2_submission_special_instructions 'No special instructions were received'

loop_
_space_group_symop_operation_xyz
'x, y, z'
'-x, -y, -z'

loop_
_atom_site_label
_atom_site_type_symbol
_atom_site_fract_x
_atom_site_fract_y
_atom_site_fract_z
_atom_site_U_iso_or_equiv
_atom_site_adp_type
_atom_site_occupancy
_atom_site_site_symmetry_order
_atom_site_calc_flag
_atom_site_refinement_flags_posn
_atom_site_refinement_flags_adp
_atom_site_refinement_flags_occupancy
_atom_site_disorder_assembly
_atom_site_disorder_group
Cu1 Cu 0.68069(7) 0.30266(6) 0.37161(6) 0.0303(2) Uani 1 1 d . . . . .
Mn1 Mn 0.500000 0.500000 0.500000 0.0261(3) Uani 1 2 d S T P . .
O2 O 0.5740(4) 0.3097(3) 0.5095(3) 0.0299(8) Uani 1 1 d . . . . .
O3 O 0.3542(4) 0.4305(4) 0.3040(3) 0.0391(9) Uani 1 1 d . . . . .
O1 O 0.6968(4) 0.4824(3) 0.4216(3) 0.0320(8) Uani 1 1 d . . . . .
O4 O 0.5021(5) 0.3124(4) 0.2136(4) 0.0537(11) Uani 1 1 d . . . . .
N1 N 0.6478(5) 0.1192(4) 0.3360(4) 0.0321(10) Uani 1 1 d . . . . .
N2 N 0.8763(5) 0.2956(4) 0.3338(4) 0.0324(10) Uani 1 1 d . . . . .
C11 C 0.6210(7) 0.0487(5) 0.2064(5) 0.0419(13) Uani 1 1 d . . . . .
H11A H 0.514995 0.045138 0.163284 0.050 Uiso 1 1 calc R . . . .
H11B H 0.649732 -0.036539 0.211246 0.050 Uiso 1 1 calc R . . . .
C12 C 0.6420(5) 0.0580(5) 0.4244(5) 0.0337(12) Uani 1 1 d . . . . .
H12 H 0.627374 -0.028648 0.401020 0.040 Uiso 1 1 calc R . . . .
C8 C 0.9405(6) 0.1751(6) 0.3089(6) 0.0442(14) Uani 1 1 d . . . . .
H8A H 0.926122 0.124101 0.369638 0.053 Uiso 1 1 calc R . . . .
H8B H 1.046976 0.188391 0.322602 0.053 Uiso 1 1 calc R . . . .
C5 C 1.0082(6) 0.6089(5) 0.3340(5) 0.0390(13) Uani 1 1 d . . . . .
H5 H 1.093405 0.582861 0.311141 0.047 Uiso 1 1 calc R . . . .
C18 C 0.6195(5) 0.2348(5) 0.5935(5) 0.0290(11) Uani 1 1 d . . . . .
C1 C 0.7872(5) 0.5599(5) 0.3957(5) 0.0297(11) Uani 1 1 d . . . . .
C10 C 0.7041(7) 0.1032(6) 0.1272(5) 0.0440(14) Uani 1 1 d . . . . .
H10A H 0.674901 0.188414 0.123327 0.053 Uiso 1 1 calc R . . . .
H10B H 0.672327 0.055740 0.040105 0.053 Uiso 1 1 calc R . . . .
C6 C 0.9137(6) 0.5204(5) 0.3554(5) 0.0307(11) Uani 1 1 d . . . . .
C13 C 0.6558(5) 0.1105(5) 0.5554(5) 0.0310(11) Uani 1 1 d . . . . .
C20 C 0.2747(6) 0.3510(5) 0.0757(5) 0.0397(13) Uani 1 1 d D . . . .
C9 C 0.8712(7) 0.1056(6) 0.1734(6) 0.0526(16) Uani 1 1 d . . . . .
H9A H 0.911489 0.143629 0.115180 0.063 Uiso 1 1 calc R . . . .
H9B H 0.901207 0.019821 0.168246 0.063 Uiso 1 1 calc R . . . .
C2 C 0.7633(6) 0.6871(5) 0.4091(6) 0.0375(12) Uani 1 1 d . . . . .
H2 H 0.680968 0.715981 0.435142 0.045 Uiso 1 1 calc R . . . .
C7 C 0.9537(6) 0.3938(5) 0.3372(5) 0.0347(12) Uani 1 1 d . . . . .
H7 H 1.048172 0.381127 0.326498 0.042 Uiso 1 1 calc R . . . .
C3 C 0.8581(6) 0.7720(6) 0.3851(6) 0.0454(14) Uani 1 1 d . . . . .
H3 H 0.839426 0.856755 0.395793 0.054 Uiso 1 1 calc R . . . .
C19 C 0.3854(6) 0.3670(5) 0.2095(5) 0.0360(12) Uani 1 1 d . . . . .
C14 C 0.7035(7) 0.0357(6) 0.6479(6) 0.0440(14) Uani 1 1 d . . . . .
H14 H 0.723882 -0.046966 0.622327 0.053 Uiso 1 1 calc R . . . .
C4 C 0.9791(6) 0.7323(6) 0.3456(6) 0.0446(14) Uani 1 1 d . . . . .
H4 H 1.041205 0.789216 0.326821 0.054 Uiso 1 1 calc R . . . .
C17 C 0.6296(7) 0.2761(6) 0.7223(5) 0.0423(13) Uani 1 1 d . . . . .
H17 H 0.601337 0.356051 0.748684 0.051 Uiso 1 1 calc R . . . .
C15 C 0.7210(7) 0.0798(6) 0.7745(6) 0.0535(16) Uani 1 1 d . . . . .
H15 H 0.759425 0.030171 0.835843 0.064 Uiso 1 1 calc R . . . .
C16 C 0.6807(8) 0.2004(7) 0.8111(6) 0.0547(17) Uani 1 1 d . . . . .
H16 H 0.688467 0.230406 0.897421 0.066 Uiso 1 1 calc R . . . .
C23A C 0.348(3) 0.288(3) -0.0290(18) 0.093(3) Uani 0.430(7) 1 d . . . A 1
H23A H 0.450302 0.319129 -0.007058 0.139 Uiso 0.430(7) 1 calc GR . . A 1
H23B H 0.295183 0.306910 -0.111193 0.139 Uiso 0.430(7) 1 calc GR . . A 1
H23C H 0.344888 0.198696 -0.033114 0.139 Uiso 0.430(7) 1 calc GR . . A 1
C23B C 0.3477(19) 0.4036(19) -0.0089(13) 0.093(3) Uani 0.570(7) 1 d . . . A 2
H23D H 0.386190 0.487598 0.030401 0.139 Uiso 0.570(7) 1 calc GR . . A 2
H23E H 0.276383 0.404430 -0.090559 0.139 Uiso 0.570(7) 1 calc GR . . A 2
H23F H 0.428089 0.352890 -0.021577 0.139 Uiso 0.570(7) 1 calc GR . . A 2
C22A C 0.232(2) 0.475(2) 0.0365(17) 0.079(4) Uani 0.430(7) 1 d . . . A 1
H22A H 0.207926 0.529148 0.105927 0.118 Uiso 0.430(7) 1 calc GR . . A 1
H22B H 0.147351 0.462078 -0.038110 0.118 Uiso 0.430(7) 1 calc GR . . A 1
H22C H 0.314414 0.512655 0.016723 0.118 Uiso 0.430(7) 1 calc GR . . A 1
C22B C 0.1333(16) 0.4181(17) 0.0750(13) 0.079(4) Uani 0.570(7) 1 d . . . A 2
H22D H 0.074224 0.374534 0.115042 0.118 Uiso 0.570(7) 1 calc GR . . A 2
H22E H 0.077596 0.420096 -0.012309 0.118 Uiso 0.570(7) 1 calc GR . . A 2
H22F H 0.158182 0.502236 0.121697 0.118 Uiso 0.570(7) 1 calc GR . . A 2
C24A C 0.146(2) 0.271(2) 0.0743(18) 0.093(3) Uani 0.430(7) 1 d D . . A 1
H24A H 0.177928 0.189670 0.088106 0.139 Uiso 0.430(7) 1 calc GR . . A 1
H24B H 0.072476 0.264176 -0.007659 0.139 Uiso 0.430(7) 1 calc GR . . A 1
H24C H 0.103605 0.308359 0.141369 0.139 Uiso 0.430(7) 1 calc GR . . A 1
C24B C 0.237(2) 0.2163(15) 0.0252(14) 0.093(3) Uani 0.570(7) 1 d D . . A 2
H24D H 0.317588 0.178787 -0.002963 0.139 Uiso 0.570(7) 1 calc GR . . A 2
H24E H 0.148188 0.206135 -0.046179 0.139 Uiso 0.570(7) 1 calc GR . . A 2
H24F H 0.219421 0.176178 0.091818 0.139 Uiso 0.570(7) 1 calc GR . . A 2

loop_
_atom_site_aniso_label
_atom_site_aniso_U_11
_atom_site_aniso_U_22
_atom_site_aniso_U_33
_atom_site_aniso_U_23
_atom_site_aniso_U_13
_atom_site_aniso_U_12
Cu1 0.0351(4) 0.0232(3) 0.0344(4) 0.0017(2) 0.0150(3) 0.0014(3)
Mn1 0.0286(6) 0.0221(5) 0.0283(6) 0.0017(4) 0.0108(4) 0.0035(4)
O2 0.038(2) 0.0241(18) 0.0305(18) 0.0074(14) 0.0131(15) 0.0082(15)
O3 0.043(2) 0.037(2) 0.032(2) -0.0006(16) 0.0064(17) 0.0072(17)
O1 0.0326(19) 0.0210(18) 0.046(2) 0.0018(15) 0.0187(16) -0.0013(14)
O4 0.053(3) 0.062(3) 0.035(2) -0.007(2) 0.0028(19) 0.023(2)
N1 0.034(2) 0.025(2) 0.037(2) 0.0022(18) 0.0099(19) -0.0014(18)
N2 0.035(2) 0.028(2) 0.033(2) 0.0003(18) 0.0095(19) 0.0063(19)
C11 0.050(3) 0.033(3) 0.038(3) -0.006(2) 0.012(3) 0.000(3)
C12 0.027(3) 0.022(3) 0.054(3) 0.003(2) 0.015(2) 0.000(2)
C8 0.036(3) 0.042(3) 0.052(4) -0.006(3) 0.016(3) 0.005(3)
C5 0.034(3) 0.044(3) 0.040(3) 0.004(3) 0.014(2) -0.003(2)
C18 0.030(3) 0.024(3) 0.035(3) 0.008(2) 0.012(2) 0.001(2)
C1 0.027(3) 0.029(3) 0.032(3) 0.008(2) 0.005(2) 0.000(2)
C10 0.060(4) 0.039(3) 0.030(3) -0.010(2) 0.017(3) 0.002(3)
C6 0.032(3) 0.028(3) 0.032(3) 0.004(2) 0.010(2) 0.002(2)
C13 0.027(3) 0.026(3) 0.043(3) 0.011(2) 0.011(2) 0.001(2)
C20 0.042(3) 0.037(3) 0.031(3) -0.003(2) 0.002(2) 0.002(2)
C9 0.050(4) 0.044(4) 0.060(4) -0.014(3) 0.024(3) 0.002(3)
C2 0.031(3) 0.027(3) 0.056(3) 0.008(2) 0.013(2) 0.002(2)
C7 0.030(3) 0.040(3) 0.035(3) 0.005(2) 0.013(2) 0.004(2)
C3 0.040(3) 0.030(3) 0.064(4) 0.014(3) 0.008(3) 0.002(2)
C19 0.045(3) 0.027(3) 0.032(3) 0.002(2) 0.008(2) -0.001(2)
C14 0.048(3) 0.032(3) 0.060(4) 0.020(3) 0.021(3) 0.008(3)
C4 0.036(3) 0.042(4) 0.057(4) 0.018(3) 0.010(3) -0.006(3)
C17 0.055(4) 0.039(3) 0.038(3) 0.009(2) 0.019(3) 0.003(3)
C15 0.061(4) 0.053(4) 0.055(4) 0.034(3) 0.017(3) 0.010(3)
C16 0.075(5) 0.056(4) 0.037(3) 0.021(3) 0.014(3) 0.004(3)
C23A 0.097(7) 0.114(8) 0.046(5) 0.003(5) -0.005(4) -0.027(7)
C23B 0.097(7) 0.114(8) 0.046(5) 0.003(5) -0.005(4) -0.027(7)
C22A 0.057(7) 0.108(11) 0.047(6) -0.007(6) -0.012(5) 0.036(7)
C22B 0.057(7) 0.108(11) 0.047(6) -0.007(6) -0.012(5) 0.036(7)
C24A 0.097(7) 0.114(8) 0.046(5) 0.003(5) -0.005(4) -0.027(7)
C24B 0.097(7) 0.114(8) 0.046(5) 0.003(5) -0.005(4) -0.027(7)

loop_
_atom_type_symbol
_atom_type_description
_atom_type_scat_dispersion_real
_atom_type_scat_dispersion_imag
_atom_type_scat_source
C C 0.0033 0.0016 'International Tables Vol C Tables 4.2.6.8 and 6.1.1.4'
H H 0.0000 0.0000 'International Tables Vol C Tables 4.2.6.8 and 6.1.1.4'
Cu Cu 0.3201 1.2651 'International Tables Vol C Tables 4.2.6.8 and 6.1.1.4'
Mn Mn 0.3368 0.7283 'International Tables Vol C Tables 4.2.6.8 and 6.1.1.4'
N N 0.0061 0.0033 'International Tables Vol C Tables 4.2.6.8 and 6.1.1.4'
O O 0.0106 0.0060 'International Tables Vol C Tables 4.2.6.8 and 6.1.1.4'

loop_
_geom_angle_atom_site_label_1
_geom_angle_atom_site_label_2
_geom_angle_atom_site_label_3
_geom_angle
_geom_angle_site_symmetry_1
_geom_angle_site_symmetry_3
_geom_angle_publ_flag
O2 Cu1 Mn1 44.32(9) . . ?
O2 Cu1 O4 100.18(16) . . ?
O1 Cu1 Mn1 45.19(9) . . ?
O1 Cu1 O2 83.84(13) . . ?
O1 Cu1 O4 91.24(17) . . ?
O1 Cu1 N1 172.48(15) . . ?
O1 Cu1 N2 93.56(15) . . ?
O4 Cu1 Mn1 80.45(11) . . ?
N1 Cu1 Mn1 127.64(12) . . ?
N1 Cu1 O2 88.69(15) . . ?
N1 Cu1 O4 89.28(18) . . ?
N1 Cu1 N2 93.07(17) . . ?
N2 Cu1 Mn1 137.93(12) . . ?
N2 Cu1 O2 145.70(16) . . ?
N2 Cu1 O4 114.09(18) . . ?
Cu1 Mn1 Cu1 180.0 2_666 . ?
O2 Mn1 Cu1 40.10(8) 2_666 2_666 ?
O2 Mn1 Cu1 40.10(8) . . ?
O2 Mn1 Cu1 139.90(8) . 2_666 ?
O2 Mn1 Cu1 139.90(8) 2_666 . ?
O2 Mn1 O2 180.0 2_666 . ?
O2 Mn1 O3 89.06(13) 2_666 2_666 ?
O2 Mn1 O3 90.94(13) . 2_666 ?
O2 Mn1 O3 89.06(13) . . ?
O2 Mn1 O3 90.94(13) 2_666 . ?
O2 Mn1 O1 106.79(12) 2_666 . ?
O2 Mn1 O1 73.21(12) 2_666 2_666 ?
O2 Mn1 O1 73.21(12) . . ?
O2 Mn1 O1 106.79(12) . 2_666 ?
O3 Mn1 Cu1 105.48(10) 2_666 . ?
O3 Mn1 Cu1 74.52(10) . . ?
O3 Mn1 Cu1 105.48(10) . 2_666 ?
O3 Mn1 Cu1 74.52(10) 2_666 2_666 ?
O3 Mn1 O3 180.0 . 2_666 ?
O3 Mn1 O1 89.04(13) . . ?
O3 Mn1 O1 89.03(13) 2_666 2_666 ?
O3 Mn1 O1 90.97(13) 2_666 . ?
O3 Mn1 O1 90.96(13) . 2_666 ?
O1 Mn1 Cu1 37.77(8) 2_666 2_666 ?
O1 Mn1 Cu1 142.23(8) . 2_666 ?
O1 Mn1 Cu1 37.77(8) . . ?
O1 Mn1 Cu1 142.23(8) 2_666 . ?
O1 Mn1 O1 180.0 . 2_666 ?
Cu1 O2 Mn1 95.58(13) . . ?
C18 O2 Cu1 116.3(3) . . ?
C18 O2 Mn1 140.5(3) . . ?
C19 O3 Mn1 129.3(4) . . ?
Cu1 O1 Mn1 97.04(13) . . ?
C1 O1 Cu1 126.6(3) . . ?
C1 O1 Mn1 135.8(3) . . ?
C19 O4 Cu1 128.7(4) . . ?
C11 N1 Cu1 121.0(3) . . ?
C12 N1 Cu1 121.6(4) . . ?
C12 N1 C11 117.3(4) . . ?
C8 N2 Cu1 119.8(4) . . ?
C7 N2 Cu1 122.4(4) . . ?
C7 N2 C8 117.7(4) . . ?
N1 C11 H11A 108.9 . . ?
N1 C11 H11B 108.9 . . ?
N1 C11 C10 113.6(4) . . ?
H11A C11 H11B 107.7 . . ?
C10 C11 H11A 108.9 . . ?
C10 C11 H11B 108.9 . . ?
N1 C12 H12 117.0 . . ?
N1 C12 C13 125.9(5) . . ?
C13 C12 H12 117.0 . . ?
N2 C8 H8A 109.2 . . ?
N2 C8 H8B 109.2 . . ?
N2 C8 C9 112.1(5) . . ?
H8A C8 H8B 107.9 . . ?
C9 C8 H8A 109.2 . . ?
C9 C8 H8B 109.2 . . ?
C6 C5 H5 119.2 . . ?
C4 C5 H5 119.2 . . ?
C4 C5 C6 121.7(5) . . ?
O2 C18 C13 121.6(4) . . ?
O2 C18 C17 120.1(5) . . ?
C17 C18 C13 118.2(5) . . ?
O1 C1 C6 122.7(5) . . ?
O1 C1 C2 120.4(4) . . ?
C2 C1 C6 116.9(4) . . ?
C11 C10 H10A 108.2 . . ?
C11 C10 H10B 108.2 . . ?
C11 C10 C9 116.3(6) . . ?
H10A C10 H10B 107.4 . . ?
C9 C10 H10A 108.2 . . ?
C9 C10 H10B 108.2 . . ?
C5 C6 C1 119.5(5) . . ?
C5 C6 C7 116.6(5) . . ?
C1 C6 C7 123.8(5) . . ?
C18 C13 C12 122.2(5) . . ?
C14 C13 C12 118.6(5) . . ?
C14 C13 C18 119.2(5) . . ?
C19 C20 C23A 110.5(9) . . ?
C23B C20 C19 107.9(7) . . ?
C23B C20 C22B 108.2(11) . . ?
C23B C20 C24B 109.2(11) . . ?
C22A C20 C19 112.0(8) . . ?
C22A C20 C23A 103.2(13) . . ?
C22B C20 C19 113.0(6) . . ?
C24A C20 C19 108.2(9) . . ?
C24A C20 C23A 109.5(13) . . ?
C24A C20 C22A 113.2(14) . . ?
C24B C20 C19 109.2(7) . . ?
C24B C20 C22B 109.3(11) . . ?
C8 C9 H9A 108.4 . . ?
C8 C9 H9B 108.4 . . ?
C10 C9 C8 115.5(5) . . ?
C10 C9 H9A 108.4 . . ?
C10 C9 H9B 108.4 . . ?
H9A C9 H9B 107.5 . . ?
C1 C2 H2 119.0 . . ?
C3 C2 C1 122.0(5) . . ?
C3 C2 H2 119.0 . . ?
N2 C7 C6 128.1(5) . . ?
N2 C7 H7 116.0 . . ?
C6 C7 H7 116.0 . . ?
C2 C3 H3 119.8 . . ?
C4 C3 C2 120.3(6) . . ?
C4 C3 H3 119.8 . . ?
O3 C19 C20 120.1(5) . . ?
O4 C19 O3 125.3(5) . . ?
O4 C19 C20 114.6(5) . . ?
C13 C14 H14 119.1 . . ?
C15 C14 C13 121.8(6) . . ?
C15 C14 H14 119.1 . . ?
C5 C4 C3 119.5(5) . . ?
C5 C4 H4 120.3 . . ?
C3 C4 H4 120.3 . . ?
C18 C17 H17 119.7 . . ?
C16 C17 C18 120.7(6) . . ?
C16 C17 H17 119.7 . . ?
C14 C15 H15 120.6 . . ?
C14 C15 C16 118.8(6) . . ?
C16 C15 H15 120.6 . . ?
C17 C16 C15 121.1(6) . . ?
C17 C16 H16 119.5 . . ?
C15 C16 H16 119.5 . . ?
C20 C23A H23A 109.5 . . ?
C20 C23A H23B 109.5 . . ?
C20 C23A H23C 109.5 . . ?
H23A C23A H23B 109.5 . . ?
H23A C23A H23C 109.5 . . ?
H23B C23A H23C 109.5 . . ?
C20 C23B H23D 109.5 . . ?
C20 C23B H23E 109.5 . . ?
C20 C23B H23F 109.5 . . ?
H23D C23B H23E 109.5 . . ?
H23D C23B H23F 109.5 . . ?
H23E C23B H23F 109.5 . . ?
C20 C22A H22A 109.5 . . ?
C20 C22A H22B 109.5 . . ?
C20 C22A H22C 109.5 . . ?
H22A C22A H22B 109.5 . . ?
H22A C22A H22C 109.5 . . ?
H22B C22A H22C 109.5 . . ?
C20 C22B H22D 109.5 . . ?
C20 C22B H22E 109.5 . . ?
C20 C22B H22F 109.5 . . ?
H22D C22B H22E 109.5 . . ?
H22D C22B H22F 109.5 . . ?
H22E C22B H22F 109.5 . . ?
C20 C24A H24A 109.5 . . ?
C20 C24A H24B 109.5 . . ?
C20 C24A H24C 109.5 . . ?
H24A C24A H24B 109.5 . . ?
H24A C24A H24C 109.5 . . ?
H24B C24A H24C 109.5 . . ?
C20 C24B H24D 109.5 . . ?
C20 C24B H24E 109.5 . . ?
C20 C24B H24F 109.5 . . ?
H24D C24B H24E 109.5 . . ?
H24D C24B H24F 109.5 . . ?
H24E C24B H24F 109.5 . . ?

loop_
_geom_bond_atom_site_label_1
_geom_bond_atom_site_label_2
_geom_bond_distance
_geom_bond_site_symmetry_2
_geom_bond_publ_flag
Cu1 Mn1 3.1204(6) . ?
Cu1 O2 2.019(3) . ?
Cu1 O1 1.926(3) . ?
Cu1 O4 2.067(4) . ?
Cu1 N1 1.966(4) . ?
Cu1 N2 1.981(4) . ?
Mn1 O2 2.191(3) . ?
Mn1 O2 2.191(3) 2_666 ?
Mn1 O3 2.207(4) 2_666 ?
Mn1 O3 2.207(4) . ?
Mn1 O1 2.231(3) . ?
Mn1 O1 2.231(3) 2_666 ?
O2 C18 1.317(6) . ?
O3 C19 1.248(6) . ?
O1 C1 1.305(6) . ?
O4 C19 1.238(7) . ?
N1 C11 1.450(7) . ?
N1 C12 1.277(7) . ?
N2 C8 1.456(7) . ?
N2 C7 1.272(7) . ?
C11 H11A 0.9700 . ?
C11 H11B 0.9700 . ?
C11 C10 1.498(8) . ?
C12 H12 0.9300 . ?
C12 C13 1.423(7) . ?
C8 H8A 0.9700 . ?
C8 H8B 0.9700 . ?
C8 C9 1.510(8) . ?
C5 H5 0.9300 . ?
C5 C6 1.390(7) . ?
C5 C4 1.359(8) . ?
C18 C13 1.413(7) . ?
C18 C17 1.384(7) . ?
C1 C6 1.415(7) . ?
C1 C2 1.388(7) . ?
C10 H10A 0.9700 . ?
C10 H10B 0.9700 . ?
C10 C9 1.501(9) . ?
C6 C7 1.421(7) . ?
C13 C14 1.387(8) . ?
C20 C19 1.526(8) . ?
C20 C23A 1.56(2) . ?
C20 C23B 1.475(16) . ?
C20 C22A 1.50(2) . ?
C20 C22B 1.511(14) . ?
C20 C24A 1.470(16) . ?
C20 C24B 1.475(15) . ?
C9 H9A 0.9700 . ?
C9 H9B 0.9700 . ?
C2 H2 0.9300 . ?
C2 C3 1.378(8) . ?
C7 H7 0.9300 . ?
C3 H3 0.9300 . ?
C3 C4 1.365(8) . ?
C14 H14 0.9300 . ?
C14 C15 1.353(9) . ?
C4 H4 0.9300 . ?
C17 H17 0.9300 . ?
C17 C16 1.368(8) . ?
C15 H15 0.9300 . ?
C15 C16 1.387(9) . ?
C16 H16 0.9300 . ?
C23A H23A 0.9600 . ?
C23A H23B 0.9600 . ?
C23A H23C 0.9600 . ?
C23B H23D 0.9600 . ?
C23B H23E 0.9600 . ?
C23B H23F 0.9600 . ?
C22A H22A 0.9600 . ?
C22A H22B 0.9600 . ?
C22A H22C 0.9600 . ?
C22B H22D 0.9600 . ?
C22B H22E 0.9600 . ?
C22B H22F 0.9600 . ?
C24A H24A 0.9600 . ?
C24A H24B 0.9600 . ?
C24A H24C 0.9600 . ?
C24B H24D 0.9600 . ?
C24B H24E 0.9600 . ?
C24B H24F 0.9600 . ?
